data_1554377
loop_
_publ_author_name
'Yue, Jing-Fei'
'Ran, Guang-Yao'
'Yang, Xing-Xing'
'Du, Wei'
'Chen, Ying-Chun'

_publ_section_title
;
 Asymmetric Diels--Alder cycloadditions of benzofulvene-based 2,4-dienals
 via trienamine activation
;
_journal_issue 18
_journal_name_full 'Organic Chemistry Frontiers'
_journal_page_first 2676
_journal_paper_doi 10.1039/C8QO00653A
_journal_volume 5
_journal_year 2018
_chemical_absolute_configuration ad
_chemical_formula_moiety 'C36 H34 N O6'
_chemical_formula_sum 'C36 H34 N O6'
_chemical_formula_weight 576.64
_space_group_crystal_system monoclinic
_space_group_IT_number 4
_space_group_name_Hall 'P 2yb'
_space_group_name_H-M_alt 'P 1 21 1'
_atom_sites_solution_hydrogens geom
_atom_sites_solution_primary direct
_audit_creation_date 2017-07-07
_audit_creation_method
;
Olex2 1.2
(compiled 2016.02.19 svn.r3266 for OlexSys, GUI svn.r5155)
;
_audit_update_record
;
2018-07-01 deposited with the CCDC.
2018-08-08 downloaded from the CCDC.
;
_cell_angle_alpha 90
_cell_angle_beta 91.3083(19)
_cell_angle_gamma 90
_cell_formula_units_Z 4
_cell_length_a 11.0672(2)
_cell_length_b 24.0508(5)
_cell_length_c 11.3892(2)
_cell_measurement_reflns_used 15255
_cell_measurement_temperature 296.31(10)
_cell_measurement_theta_max 72.6400
_cell_measurement_theta_min 5.3540
_cell_volume 3030.73(10)
_computing_cell_refinement
;
CrysAlisPro, Agilent Technologies,
Version 1.171.37.35 (release 13-08-2014 CrysAlis171 .NET)
(compiled Aug 13 2014,18:06:01)
;
_computing_data_collection
;
CrysAlisPro, Agilent Technologies,
Version 1.171.37.35 (release 13-08-2014 CrysAlis171 .NET)
(compiled Aug 13 2014,18:06:01)
;
_computing_data_reduction
;
CrysAlisPro, Agilent Technologies,
Version 1.171.37.35 (release 13-08-2014 CrysAlis171 .NET)
(compiled Aug 13 2014,18:06:01)
;
_computing_molecular_graphics 'Olex2 (Dolomanov et al., 2009)'
_computing_publication_material 'Olex2 (Dolomanov et al., 2009)'
_computing_structure_refinement 'ShelXL (Sheldrick, 2015)'
_computing_structure_solution 'ShelXT (Sheldrick, 2015)'
_diffrn_ambient_environment air
_diffrn_ambient_temperature 296.31(10)
_diffrn_detector 'CCD plate'
_diffrn_detector_area_resol_mean 15.9595
_diffrn_detector_type EosS2
_diffrn_measured_fraction_theta_full 0.999
_diffrn_measured_fraction_theta_max 0.990
_diffrn_measurement_details
;
#__ type_ start__ end____ width___ exp.time_
  1 omega  -31.00   53.00   1.0000    1.0000
omega____ theta____ kappa____ phi______ frames
    -       36.1671  -57.0000 -150.0000 84

#__ type_ start__ end____ width___ exp.time_
  2 omega  -31.00   63.00   1.0000    1.0000
omega____ theta____ kappa____ phi______ frames
    -       36.1671  -77.0000  -30.0000 94

#__ type_ start__ end____ width___ exp.time_
  3 omega  -33.00   55.00   1.0000    1.0000
omega____ theta____ kappa____ phi______ frames
    -       36.1671  -38.0000  120.0000 88

#__ type_ start__ end____ width___ exp.time_
  4 omega  -31.00   53.00   1.0000    1.0000
omega____ theta____ kappa____ phi______ frames
    -       36.1671  -57.0000   90.0000 84

#__ type_ start__ end____ width___ exp.time_
  5 omega   23.00   90.00   1.0000    1.0000
omega____ theta____ kappa____ phi______ frames
    -       36.1671 -125.0000   90.0000 67

#__ type_ start__ end____ width___ exp.time_
  6 omega  -31.00   53.00   1.0000    1.0000
omega____ theta____ kappa____ phi______ frames
    -       36.1671  -57.0000  -90.0000 84

#__ type_ start__ end____ width___ exp.time_
  7 omega  -31.00   63.00   1.0000    1.0000
omega____ theta____ kappa____ phi______ frames
    -       36.1671  -77.0000 -180.0000 94

#__ type_ start__ end____ width___ exp.time_
  8 omega  -31.00   63.00   1.0000    1.0000
omega____ theta____ kappa____ phi______ frames
    -       36.1671  -77.0000   60.0000 94

#__ type_ start__ end____ width___ exp.time_
  9 omega   23.00   90.00   1.0000    1.0000
omega____ theta____ kappa____ phi______ frames
    -       36.1671 -125.0000  -90.0000 67

#__ type_ start__ end____ width___ exp.time_
 10 omega  -33.00  105.00   1.0000    1.0000
omega____ theta____ kappa____ phi______ frames
    -       36.1671    0.0000  -90.0000 138

#__ type_ start__ end____ width___ exp.time_
 11 omega   40.00   98.00   1.0000    3.0000
omega____ theta____ kappa____ phi______ frames
    -      108.0000  -45.0000 -180.0000 58

#__ type_ start__ end____ width___ exp.time_
 12 omega   40.00   98.00   1.0000    3.0000
omega____ theta____ kappa____ phi______ frames
    -      108.0000  -45.0000 -120.0000 58

#__ type_ start__ end____ width___ exp.time_
 13 omega   38.00   91.00   1.0000    3.0000
omega____ theta____ kappa____ phi______ frames
    -      108.0000  -30.0000  -90.0000 53

#__ type_ start__ end____ width___ exp.time_
 14 omega   38.00   91.00   1.0000    3.0000
omega____ theta____ kappa____ phi______ frames
    -      108.0000  -30.0000   90.0000 53

#__ type_ start__ end____ width___ exp.time_
 15 omega   90.00  175.00   1.0000    3.0000
omega____ theta____ kappa____ phi______ frames
    -      108.0000   61.0000  120.0000 85

#__ type_ start__ end____ width___ exp.time_
 16 omega   39.00  109.00   1.0000    3.0000
omega____ theta____ kappa____ phi______ frames
    -      108.0000  -94.0000   60.0000 70

#__ type_ start__ end____ width___ exp.time_
 17 omega   39.00  109.00   1.0000    3.0000
omega____ theta____ kappa____ phi______ frames
    -      108.0000  -94.0000  -60.0000 70

#__ type_ start__ end____ width___ exp.time_
 18 omega   40.00   98.00   1.0000    3.0000
omega____ theta____ kappa____ phi______ frames
    -      108.0000  -45.0000   30.0000 58

#__ type_ start__ end____ width___ exp.time_
 19 omega   70.00  178.00   1.0000    3.0000
omega____ theta____ kappa____ phi______ frames
    -      108.0000   15.0000  150.0000 108

#__ type_ start__ end____ width___ exp.time_
 20 omega   38.00  116.00   1.0000    3.0000
omega____ theta____ kappa____ phi______ frames
    -      108.0000 -111.0000   30.0000 78

#__ type_ start__ end____ width___ exp.time_
 21 omega   37.00  146.00   1.0000    3.0000
omega____ theta____ kappa____ phi______ frames
    -      108.0000  -15.0000  -30.0000 109

#__ type_ start__ end____ width___ exp.time_
 22 omega   70.00  178.00   1.0000    3.0000
omega____ theta____ kappa____ phi______ frames
    -      108.0000   15.0000 -120.0000 108

#__ type_ start__ end____ width___ exp.time_
 23 omega   39.00  109.00   1.0000    3.0000
omega____ theta____ kappa____ phi______ frames
    -      108.0000  -94.0000 -150.0000 70

#__ type_ start__ end____ width___ exp.time_
 24 omega   38.00   91.00   1.0000    3.0000
omega____ theta____ kappa____ phi______ frames
    -      108.0000  -30.0000   60.0000 53

#__ type_ start__ end____ width___ exp.time_
 25 omega   38.00   91.00   1.0000    3.0000
omega____ theta____ kappa____ phi______ frames
    -      108.0000  -30.0000  120.0000 53

#__ type_ start__ end____ width___ exp.time_
 26 omega   40.00   98.00   1.0000    3.0000
omega____ theta____ kappa____ phi______ frames
    -      108.0000  -45.0000  -30.0000 58

#__ type_ start__ end____ width___ exp.time_
 27 omega   39.00  109.00   1.0000    3.0000
omega____ theta____ kappa____ phi______ frames
    -      108.0000  -94.0000  150.0000 70

#__ type_ start__ end____ width___ exp.time_
 28 omega    9.00  104.00   1.0000    1.0000
omega____ theta____ kappa____ phi______ frames
    -       36.1671   77.0000  -60.0000 95

#__ type_ start__ end____ width___ exp.time_
 29 omega    9.00  104.00   1.0000    1.0000
omega____ theta____ kappa____ phi______ frames
    -       36.1671   77.0000  150.0000 95

#__ type_ start__ end____ width___ exp.time_
 30 omega   19.00  103.00   1.0000    1.0000
omega____ theta____ kappa____ phi______ frames
    -       36.1671   57.0000   60.0000 84
;
_diffrn_measurement_device 'four-circle diffractometer'
_diffrn_measurement_device_type 'New Gemini, Dual, Cu at zero, EosS2'
_diffrn_measurement_method '\w scans'
_diffrn_orient_matrix_UB_11 -0.1330644000
_diffrn_orient_matrix_UB_12 0.0186771000
_diffrn_orient_matrix_UB_13 0.0007890000
_diffrn_orient_matrix_UB_21 -0.0406363000
_diffrn_orient_matrix_UB_22 -0.0612693000
_diffrn_orient_matrix_UB_23 -0.0013283000
_diffrn_orient_matrix_UB_31 0.0035463000
_diffrn_orient_matrix_UB_32 -0.0006894000
_diffrn_orient_matrix_UB_33 0.1353462000
_diffrn_radiation_monochromator graphite
_diffrn_radiation_probe x-ray
_diffrn_radiation_type CuK\a
_diffrn_radiation_wavelength 1.54184
_diffrn_reflns_av_R_equivalents 0.0366
_diffrn_reflns_av_unetI/netI 0.0346
_diffrn_reflns_Laue_measured_fraction_full 0.999
_diffrn_reflns_Laue_measured_fraction_max 0.990
_diffrn_reflns_limit_h_max 13
_diffrn_reflns_limit_h_min -13
_diffrn_reflns_limit_k_max 29
_diffrn_reflns_limit_k_min -29
_diffrn_reflns_limit_l_max 13
_diffrn_reflns_limit_l_min -9
_diffrn_reflns_number 33123
_diffrn_reflns_point_group_measured_fraction_full 0.999
_diffrn_reflns_point_group_measured_fraction_max 0.981
_diffrn_reflns_theta_full 67.684
_diffrn_reflns_theta_max 72.764
_diffrn_reflns_theta_min 5.350
_diffrn_source 'Enhance (Cu) X-ray Source'
_exptl_absorpt_coefficient_mu 0.694
_exptl_absorpt_correction_T_max 1.00000
_exptl_absorpt_correction_T_min 0.54408
_exptl_absorpt_correction_type multi-scan
_exptl_absorpt_process_details
;
CrysAlisPro, Agilent Technologies,
Version 1.171.37.35 (release 13-08-2014 CrysAlis171 .NET)
(compiled Aug 13 2014,18:06:01)
Empirical absorption correction using spherical harmonics,
 implemented in SCALE3 ABSPACK scaling algorithm.
;
_exptl_crystal_colour 'clear light colourless'
_exptl_crystal_colour_lustre clear
_exptl_crystal_colour_modifier light
_exptl_crystal_colour_primary colourless
_exptl_crystal_density_diffrn 1.264
_exptl_crystal_description block
_exptl_crystal_F_000 1220
_exptl_crystal_recrystallization_method 'Re-crystallisation from solvent'
_exptl_crystal_size_max 0.7
_exptl_crystal_size_mid 0.5
_exptl_crystal_size_min 0.2
_refine_diff_density_max 0.330
_refine_diff_density_min -0.377
_refine_diff_density_rms 0.082
_refine_ls_abs_structure_details
;
 Flack x determined using 4958 quotients [(I+)-(I-)]/[(I+)+(I-)]
 (Parsons, Flack and Wagner, Acta Cryst. B69 (2013) 249-259).
;
_refine_ls_abs_structure_Flack 0.00(6)
_refine_ls_extinction_method none
_refine_ls_goodness_of_fit_ref 1.020
_refine_ls_hydrogen_treatment constr
_refine_ls_matrix_type full
_refine_ls_number_parameters 783
_refine_ls_number_reflns 11836
_refine_ls_number_restraints 1
_refine_ls_restrained_S_all 1.020
_refine_ls_R_factor_all 0.0565
_refine_ls_R_factor_gt 0.0538
_refine_ls_shift/su_max 0.000
_refine_ls_shift/su_mean 0.000
_refine_ls_structure_factor_coef Fsqd
_refine_ls_weighting_details 'w=1/[\s^2^(Fo^2^)+(0.1081P)^2^+0.1285P] where P=(Fo^2^+2Fc^2^)/3'
_refine_ls_weighting_scheme calc
_refine_ls_wR_factor_gt 0.1400
_refine_ls_wR_factor_ref 0.1450
_reflns_Friedel_coverage 0.932
_reflns_Friedel_fraction_full 0.999
_reflns_Friedel_fraction_max 0.971
_reflns_number_gt 11075
_reflns_number_total 11836
_reflns_threshold_expression 'I > 2\s(I)'
_cod_data_source_file c8qo00653a2.cif
_cod_data_source_block 4n
_cod_depositor_comments
;

2022-04-19
Z value and formula fixed to values more according to usual
chemical conventions.                 miguel
;
_cod_original_formula_sum 'C72 H68 N2 O12'
_cod_original_formula_weight 1153.28
_cod_original_formula_moiety '2(C36 H34 N O6)'
_cod_original_formula_units_Z 2
_cod_original_cell_volume 3030.72(11)
_cod_database_code 1554377
_shelx_space_group_comment
;
The symmetry employed for this shelxl refinement is uniquely defined
by the following loop, which should always be used as a source of
symmetry information in preference to the above space-group names.
They are only intended as comments.
;
_reflns_odcompleteness_completeness 99.89
_reflns_odcompleteness_iscentric 1
_reflns_odcompleteness_theta 66.97
_olex2_refinement_description
;
1. Fixed Uiso
 At 1.2 times of:
  All C(H) groups, All C(H,H) groups
 At 1.5 times of:
  All C(H,H,H) groups
2.a Ternary CH refined with riding coordinates:
 C00L(H00L), C00O(H00O), C00T(H00T), C00V(H00V), C00W(H00W), C010(H010)
2.b Secondary CH2 refined with riding coordinates:
 C00Y(H00A,H00B), C01B(H01F,H01G), C01Y(H01O,H01Y), C029(H02A,H02B)
2.c Aromatic/amide H refined with riding coordinates:
 C00R(H00R), C00Z(H00Z), C011(H011), C013(H013), C01A(H01A), C01C(H01C),
 C01D(H01H), C01E(H01I), C01G(H01K), C01J(H01J), C01K(H01L), C01L(H01M),
 C01N(H01N), C01P(H01P), C01Q(H01Q), C01R(H01R), C01S(H01S), C01T(H01T),
 C01U(H01U), C01V(H01V), C01W(H01W), C01X(H01X), C020(H020), C021(H021),
 C022(H022), C023(H023), C024(H024), C025(H025), C027(H027), C028(H028)
2.d Idealised Me refined as rotating group:
 C01O(H01B,H01D,H01E), C01Z(H01Z,H,HA), C026(H02L,H02M,H02N), C02A(H02O,H02P,
 H02Q), C02B(H02C,H02D,H02E), C02C(H02F,H02G,H02H), C02D(H02R,H02S,H02T),
 C02E(H02I,H02J,H02K)
;
_shelx_shelxl_version_number 2014/7
_olex2_date_sample_data_collection 2017-07-07
_olex2_submission_special_instructions 'No special instructions were received'

loop_
_space_group_symop_operation_xyz
'x, y, z'
'-x, y+1/2, -z'

loop_
_atom_site_label
_atom_site_type_symbol
_atom_site_fract_x
_atom_site_fract_y
_atom_site_fract_z
_atom_site_U_iso_or_equiv
_atom_site_adp_type
_atom_site_occupancy
_atom_site_site_symmetry_order
_atom_site_calc_flag
_atom_site_refinement_flags_posn
O001 O 0.56019(19) 0.33287(10) 0.7804(2) 0.0510(5) Uani 1 1 d .
O002 O 0.4954(2) 0.69139(12) 0.2548(2) 0.0601(6) Uani 1 1 d .
O003 O 0.1499(2) 0.68685(10) 0.5459(3) 0.0659(7) Uani 1 1 d .
O004 O 0.2606(3) 0.30318(10) 1.1098(2) 0.0634(7) Uani 1 1 d .
O005 O 0.5198(2) 0.46557(12) 0.6462(3) 0.0673(7) Uani 1 1 d .
O006 O 0.7063(2) 0.49142(12) 0.6031(2) 0.0638(6) Uani 1 1 d .
N007 N 0.5963(2) 0.67819(11) 0.4299(2) 0.0484(6) Uani 1 1 d .
O008 O 0.4112(3) 0.30340(12) 0.4928(2) 0.0747(8) Uani 1 1 d .
O009 O 0.7798(3) 0.64371(16) 0.3721(4) 0.0882(10) Uani 1 1 d .
O00A O -0.0872(2) 0.35685(17) 0.8223(3) 0.0854(10) Uani 1 1 d .
N00B N 0.3815(2) 0.34047(11) 0.6764(2) 0.0460(5) Uani 1 1 d .
O00C O 0.4345(3) 0.63108(14) 0.8718(2) 0.0759(8) Uani 1 1 d .
O00D O 0.1515(3) 0.52885(17) 0.6444(3) 0.0820(9) Uani 1 1 d .
C00E C 0.2791(3) 0.26793(12) 1.0365(3) 0.0450(6) Uani 1 1 d .
C00F C 0.2112(3) 0.21433(13) 1.0410(3) 0.0442(6) Uani 1 1 d .
O00G O 0.0729(4) 0.5131(2) 0.8186(3) 0.1042(14) Uani 1 1 d .
C00H C 0.4511(3) 0.33493(11) 0.7775(2) 0.0409(5) Uani 1 1 d .
C00I C 0.5673(3) 0.66653(12) 0.5468(3) 0.0460(6) Uani 1 1 d .
C00J C 0.5080(3) 0.36812(12) 1.0478(2) 0.0414(5) Uani 1 1 d .
C00K C 0.4954(3) 0.68223(12) 0.3592(3) 0.0440(6) Uani 1 1 d .
C00L C 0.3764(3) 0.27577(11) 0.9439(2) 0.0421(6) Uani 1 1 d .
H00L H 0.3655 0.2468 0.8841 0.051 Uiso 1 1 calc R
C00M C 0.5503(3) 0.42320(14) 1.0881(3) 0.0476(6) Uani 1 1 d .
C00N C 0.5862(3) 0.49231(14) 0.5869(3) 0.0486(6) Uani 1 1 d .
C00O C 0.3109(2) 0.62166(11) 0.3960(2) 0.0397(5) Uani 1 1 d .
H00O H 0.2588 0.6109 0.4606 0.048 Uiso 1 1 calc R
C00P C 0.4429(3) 0.66388(11) 0.5571(3) 0.0421(6) Uani 1 1 d .
C00Q C 0.3648(2) 0.33348(11) 0.8826(2) 0.0384(5) Uani 1 1 d .
C00R C 0.2163(3) 0.83375(14) 0.5342(3) 0.0520(7) Uani 1 1 d .
H00R H 0.2810 0.8342 0.4835 0.062 Uiso 1 1 calc R
C00S C 0.4967(3) 0.46419(13) 1.0186(3) 0.0480(6) Uani 1 1 d .
C00T C 0.4197(3) 0.43885(12) 0.9202(3) 0.0444(6) Uani 1 1 d .
H00T H 0.4688 0.4355 0.8500 0.053 Uiso 1 1 calc R
C00U C 0.2428(2) 0.34111(12) 0.8224(2) 0.0414(5) Uani 1 1 d .
C00V C 0.3057(3) 0.72612(12) 0.4294(3) 0.0451(6) Uani 1 1 d .
H00V H 0.3587 0.7580 0.4453 0.054 Uiso 1 1 calc R
C00W C 0.3974(2) 0.37985(11) 0.9706(2) 0.0381(5) Uani 1 1 d .
H00W H 0.3290 0.3831 1.0233 0.046 Uiso 1 1 calc R
C00X C 0.2292(2) 0.63195(13) 0.2892(3) 0.0442(6) Uani 1 1 d .
C00Y C 0.5002(3) 0.26740(12) 1.0041(3) 0.0474(6) Uani 1 1 d .
H00A H 0.4933 0.2377 1.0612 0.057 Uiso 1 1 calc R
H00B H 0.5564 0.2551 0.9454 0.057 Uiso 1 1 calc R
C00Z C 0.3938(3) 0.65121(12) 0.6646(3) 0.0476(6) Uani 1 1 d .
H00Z H 0.3105 0.6487 0.6723 0.057 Uiso 1 1 calc R
C010 C 0.3844(3) 0.56928(13) 0.3618(3) 0.0438(6) Uani 1 1 d .
H010 H 0.4516 0.5806 0.3126 0.053 Uiso 1 1 calc R
C011 C 0.2343(3) 0.16870(14) 0.9714(3) 0.0528(7) Uani 1 1 d .
H011 H 0.2930 0.1708 0.9144 0.063 Uiso 1 1 calc R
C012 C 0.1635(3) 0.78385(13) 0.5628(3) 0.0464(6) Uani 1 1 d .
C013 C 0.5483(3) 0.52763(13) 0.4883(3) 0.0484(6) Uani 1 1 d .
H013 H 0.6066 0.5445 0.4428 0.058 Uiso 1 1 calc R
C014 C 0.4706(4) 0.64227(14) 0.7607(3) 0.0546(7) Uani 1 1 d .
C015 C 0.2033(3) 0.72823(12) 0.5168(3) 0.0464(6) Uani 1 1 d .
C016 C 0.2036(3) 0.57568(14) 0.2428(3) 0.0469(6) Uani 1 1 d .
C017 C 0.5534(3) 0.31724(13) 1.0653(3) 0.0455(6) Uani 1 1 d .
C018 C 0.2916(3) 0.53890(13) 0.2869(3) 0.0473(6) Uani 1 1 d .
C019 C 0.2579(3) 0.34386(13) 0.7025(3) 0.0455(6) Uani 1 1 d .
C01A C 0.3046(3) 0.46822(13) 0.8878(3) 0.0517(7) Uani 1 1 d .
H01A H 0.2495 0.4740 0.9470 0.062 Uiso 1 1 calc R
C01B C 0.2474(3) 0.73422(13) 0.3056(3) 0.0511(7) Uani 1 1 d .
H01F H 0.1811 0.7604 0.3115 0.061 Uiso 1 1 calc R
H01G H 0.3070 0.7508 0.2551 0.061 Uiso 1 1 calc R
C01C C 0.1699(4) 0.11976(16) 0.9866(4) 0.0663(9) Uani 1 1 d .
H01C H 0.1865 0.0891 0.9399 0.080 Uiso 1 1 calc R
C01D C 0.4324(3) 0.53599(12) 0.4627(3) 0.0465(6) Uani 1 1 d .
H01H H 0.3764 0.5197 0.5117 0.056 Uiso 1 1 calc R
C01E C 0.1091(4) 0.55493(18) 0.1730(3) 0.0620(9) Uani 1 1 d .
H01I H 0.0502 0.5789 0.1428 0.074 Uiso 1 1 calc R
C01F C 0.2006(2) 0.68220(14) 0.2481(3) 0.0476(6) Uani 1 1 d .
C01G C 0.2853(4) 0.48271(16) 0.2616(3) 0.0599(8) Uani 1 1 d .
H01K H 0.3445 0.4586 0.2907 0.072 Uiso 1 1 calc R
C01H C 0.0307(3) 0.35231(17) 0.7900(4) 0.0605(8) Uani 1 1 d .
C01I C 0.1563(3) 0.51065(15) 0.7540(3) 0.0579(8) Uani 1 1 d .
C01J C 0.2753(3) 0.48641(15) 0.7834(3) 0.0555(8) Uani 1 1 d .
H01J H 0.3322 0.4840 0.7247 0.067 Uiso 1 1 calc R
C01K C 0.1745(4) 0.88338(15) 0.5800(4) 0.0612(9) Uani 1 1 d .
H01L H 0.2110 0.9167 0.5597 0.073 Uiso 1 1 calc R
C01L C 0.7143(3) 0.69258(17) 0.3923(4) 0.0622(9) Uani 1 1 d .
H01M H 0.7432 0.7286 0.3828 0.075 Uiso 1 1 calc R
C01M C 0.3841(2) 0.67277(11) 0.4377(3) 0.0410(6) Uani 1 1 d .
C01N C 0.0833(4) 0.11615(18) 1.0686(4) 0.0694(10) Uani 1 1 d .
H01N H 0.0405 0.0832 1.0777 0.083 Uiso 1 1 calc R
C01O C 0.6647(3) 0.30389(18) 1.1381(3) 0.0629(9) Uani 1 1 d .
H01B H 0.7130 0.3368 1.1477 0.094 Uiso 1 1 calc GR
H01D H 0.7107 0.2758 1.0993 0.094 Uiso 1 1 calc GR
H01E H 0.6415 0.2906 1.2137 0.094 Uiso 1 1 calc GR
C01P C 0.4285(3) 0.35053(15) 0.5631(3) 0.0547(7) Uani 1 1 d .
H01P H 0.4650 0.3834 0.5394 0.066 Uiso 1 1 calc R
C01Q C 0.5960(4) 0.64379(17) 0.7471(3) 0.0638(9) Uani 1 1 d .
H01Q H 0.6469 0.6366 0.8114 0.077 Uiso 1 1 calc R
C01R C 0.1279(3) 0.34569(14) 0.8676(3) 0.0499(7) Uani 1 1 d .
H01R H 0.1164 0.3443 0.9481 0.060 Uiso 1 1 calc R
C01S C 0.1906(4) 0.46265(18) 0.1928(4) 0.0679(10) Uani 1 1 d .
H01S H 0.1856 0.4249 0.1763 0.081 Uiso 1 1 calc R
C01T C 0.1618(4) 0.35040(18) 0.6246(3) 0.0627(9) Uani 1 1 d .
H01T H 0.1735 0.3520 0.5441 0.075 Uiso 1 1 calc R
C01U C 0.0810(5) 0.88337(17) 0.6537(4) 0.0758(12) Uani 1 1 d .
H01U H 0.0539 0.9166 0.6853 0.091 Uiso 1 1 calc R
C01V C 0.6276(4) 0.43889(19) 1.1795(3) 0.0657(9) Uani 1 1 d .
H01V H 0.6645 0.4121 1.2269 0.079 Uiso 1 1 calc R
C01W C 0.0482(3) 0.3545(2) 0.6700(4) 0.0685(10) Uani 1 1 d .
H01W H -0.0181 0.3588 0.6193 0.082 Uiso 1 1 calc R
C01X C 0.6453(3) 0.65568(17) 0.6401(3) 0.0598(8) Uani 1 1 d .
H01X H 0.7286 0.6564 0.6311 0.072 Uiso 1 1 calc R
C01Y C 0.7525(4) 0.45974(19) 0.7028(4) 0.0686(10) Uani 1 1 d .
H01O H 0.8349 0.4483 0.6887 0.082 Uiso 1 1 calc R
H01Y H 0.7039 0.4266 0.7126 0.082 Uiso 1 1 calc R
C01Z C 0.1301(3) 0.69296(19) 0.1361(3) 0.0633(9) Uani 1 1 d .
H01Z H 0.1212 0.6589 0.0929 0.095 Uiso 1 1 calc GR
H H 0.1724 0.7196 0.0896 0.095 Uiso 1 1 calc GR
HA H 0.0517 0.7073 0.1543 0.095 Uiso 1 1 calc GR
C020 C 0.6495(4) 0.4944(2) 1.1997(4) 0.0782(13) Uani 1 1 d .
H020 H 0.7023 0.5048 1.2605 0.094 Uiso 1 1 calc R
C021 C 0.5179(4) 0.51997(15) 1.0401(4) 0.0638(9) Uani 1 1 d .
H021 H 0.4809 0.5471 0.9936 0.077 Uiso 1 1 calc R
C022 C 0.1030(4) 0.4985(2) 0.1485(4) 0.0705(11) Uani 1 1 d .
H022 H 0.0397 0.4847 0.1020 0.085 Uiso 1 1 calc R
C023 C 0.0589(4) 0.1612(2) 1.1380(4) 0.0768(11) Uani 1 1 d .
H023 H -0.0008 0.1590 1.1939 0.092 Uiso 1 1 calc R
C024 C 0.0663(4) 0.78446(17) 0.6372(4) 0.0691(10) Uani 1 1 d .
H024 H 0.0286 0.7513 0.6568 0.083 Uiso 1 1 calc R
C025 C 0.1227(4) 0.20961(18) 1.1246(4) 0.0654(9) Uani 1 1 d .
H025 H 0.1063 0.2398 1.1726 0.078 Uiso 1 1 calc R
C026 C 0.7493(5) 0.4940(3) 0.8116(4) 0.0861(13) Uani 1 1 d .
H02L H 0.8025 0.5253 0.8041 0.129 Uiso 1 1 calc GR
H02M H 0.7749 0.4719 0.8777 0.129 Uiso 1 1 calc GR
H02N H 0.6684 0.5070 0.8231 0.129 Uiso 1 1 calc GR
C027 C 0.0253(5) 0.8338(2) 0.6823(5) 0.0855(14) Uani 1 1 d .
H027 H -0.0401 0.8338 0.7322 0.103 Uiso 1 1 calc R
C028 C 0.5953(4) 0.53471(18) 1.1324(4) 0.0764(13) Uani 1 1 d .
H028 H 0.6103 0.5720 1.1485 0.092 Uiso 1 1 calc R
C029 C 0.0387(4) 0.5509(2) 0.5984(5) 0.0805(12) Uani 1 1 d .
H02A H 0.0493 0.5892 0.5736 0.097 Uiso 1 1 calc R
H02B H -0.0221 0.5501 0.6584 0.097 Uiso 1 1 calc R
C02A C 0.3106(6) 0.63388(19) 0.8947(4) 0.0827(14) Uani 1 1 d .
H02O H 0.2690 0.6045 0.8534 0.124 Uiso 1 1 calc GR
H02P H 0.2792 0.6691 0.8688 0.124 Uiso 1 1 calc GR
H02Q H 0.2988 0.6299 0.9775 0.124 Uiso 1 1 calc GR
C02B C -0.1116(5) 0.3586(3) 0.9415(6) 0.1025(19) Uani 1 1 d .
H02C H -0.1975 0.3583 0.9517 0.154 Uiso 1 1 calc GR
H02D H -0.0782 0.3920 0.9751 0.154 Uiso 1 1 calc GR
H02E H -0.0761 0.3269 0.9799 0.154 Uiso 1 1 calc GR
C02C C 0.4216(7) 0.3145(2) 0.3737(4) 0.0958(17) Uani 1 1 d .
H02F H 0.4165 0.2803 0.3303 0.144 Uiso 1 1 calc GR
H02G H 0.4980 0.3319 0.3602 0.144 Uiso 1 1 calc GR
H02H H 0.3574 0.3388 0.3483 0.144 Uiso 1 1 calc GR
C02D C 0.9010(5) 0.6559(4) 0.3490(7) 0.133(3) Uani 1 1 d .
H02R H 0.9059 0.6738 0.2739 0.199 Uiso 1 1 calc GR
H02S H 0.9471 0.6221 0.3484 0.199 Uiso 1 1 calc GR
H02T H 0.9331 0.6802 0.4089 0.199 Uiso 1 1 calc GR
C02E C 0.0005(6) 0.5165(3) 0.4982(6) 0.1065(19) Uani 1 1 d .
H02I H 0.0651 0.5140 0.4436 0.160 Uiso 1 1 calc GR
H02J H -0.0690 0.5330 0.4600 0.160 Uiso 1 1 calc GR
H02K H -0.0198 0.4799 0.5252 0.160 Uiso 1 1 calc GR

loop_
_atom_site_aniso_label
_atom_site_aniso_U_11
_atom_site_aniso_U_22
_atom_site_aniso_U_33
_atom_site_aniso_U_23
_atom_site_aniso_U_13
_atom_site_aniso_U_12
O001 0.0415(10) 0.0573(12) 0.0546(12) 0.0019(10) 0.0080(9) 0.0074(9)
O002 0.0500(12) 0.0784(16) 0.0522(13) 0.0193(12) 0.0078(9) -0.0003(11)
O003 0.0512(12) 0.0456(12) 0.102(2) 0.0044(12) 0.0277(13) -0.0019(10)
O004 0.0891(18) 0.0541(12) 0.0482(13) -0.0073(10) 0.0257(12) -0.0090(12)
O005 0.0564(14) 0.0719(16) 0.0737(16) 0.0257(13) 0.0050(12) 0.0004(12)
O006 0.0487(12) 0.0764(16) 0.0664(15) 0.0130(13) 0.0031(10) 0.0141(11)
N007 0.0336(11) 0.0560(14) 0.0557(15) 0.0039(12) 0.0035(10) -0.0016(10)
O008 0.125(3) 0.0591(14) 0.0405(12) -0.0075(11) 0.0108(14) 0.0000(15)
O009 0.0492(15) 0.099(2) 0.118(3) 0.007(2) 0.0218(15) 0.0193(14)
O00A 0.0397(12) 0.106(2) 0.110(3) 0.017(2) 0.0028(14) 0.0032(14)
N00B 0.0505(13) 0.0536(13) 0.0342(11) -0.0005(10) 0.0061(9) 0.0027(11)
O00C 0.103(2) 0.0807(18) 0.0442(13) 0.0028(13) 0.0061(13) 0.0004(16)
O00D 0.0628(16) 0.111(3) 0.0720(18) 0.0276(17) -0.0042(13) 0.0180(16)
C00E 0.0523(15) 0.0434(14) 0.0393(14) 0.0032(11) 0.0024(11) 0.0021(12)
C00F 0.0439(14) 0.0454(14) 0.0430(14) 0.0065(11) -0.0028(11) 0.0013(11)
O00G 0.088(2) 0.144(4) 0.082(2) 0.018(2) 0.0221(17) 0.063(2)
C00H 0.0445(14) 0.0371(12) 0.0412(13) -0.0018(10) 0.0040(10) 0.0035(10)
C00I 0.0394(14) 0.0451(14) 0.0533(16) -0.0031(12) -0.0019(11) -0.0015(11)
C00J 0.0452(13) 0.0452(14) 0.0338(12) 0.0015(11) 0.0018(10) -0.0002(11)
C00K 0.0367(12) 0.0439(13) 0.0516(16) 0.0082(12) 0.0043(11) 0.0022(10)
C00L 0.0522(15) 0.0379(13) 0.0366(13) -0.0022(10) 0.0056(11) 0.0005(11)
C00M 0.0482(15) 0.0528(15) 0.0420(14) -0.0059(12) 0.0053(11) -0.0005(12)
C00N 0.0489(15) 0.0467(14) 0.0505(16) 0.0009(13) 0.0048(12) 0.0087(12)
C00O 0.0352(12) 0.0414(13) 0.0428(13) 0.0047(11) 0.0054(10) 0.0012(10)
C00P 0.0411(14) 0.0375(12) 0.0477(15) 0.0004(11) 0.0029(11) -0.0002(10)
C00Q 0.0398(12) 0.0402(13) 0.0351(12) -0.0002(10) 0.0020(10) 0.0023(10)
C00R 0.0482(15) 0.0488(15) 0.0587(18) -0.0008(14) -0.0066(13) 0.0017(12)
C00S 0.0539(16) 0.0431(14) 0.0477(15) -0.0033(12) 0.0159(12) -0.0030(12)
C00T 0.0541(16) 0.0396(13) 0.0397(13) 0.0024(11) 0.0086(12) 0.0074(11)
C00U 0.0398(13) 0.0437(13) 0.0407(13) -0.0003(11) 0.0008(10) 0.0005(10)
C00V 0.0358(13) 0.0407(13) 0.0589(17) 0.0073(12) 0.0031(11) -0.0016(10)
C00W 0.0428(13) 0.0387(12) 0.0329(12) 0.0016(10) 0.0023(10) 0.0050(10)
C00X 0.0346(12) 0.0518(15) 0.0464(15) 0.0038(12) 0.0033(10) 0.0012(11)
C00Y 0.0535(16) 0.0396(13) 0.0493(16) 0.0044(12) 0.0035(12) 0.0083(11)
C00Z 0.0527(16) 0.0425(14) 0.0478(15) -0.0001(12) 0.0035(12) 0.0013(12)
C010 0.0417(13) 0.0456(14) 0.0445(14) 0.0044(11) 0.0088(11) 0.0046(11)
C011 0.0502(16) 0.0484(16) 0.0599(19) -0.0005(13) 0.0013(14) -0.0036(12)
C012 0.0443(14) 0.0469(14) 0.0478(15) 0.0021(12) -0.0044(11) 0.0038(12)
C013 0.0474(15) 0.0489(15) 0.0492(16) 0.0041(12) 0.0076(12) 0.0073(12)
C014 0.073(2) 0.0469(15) 0.0435(15) -0.0034(13) 0.0006(14) -0.0019(14)
C015 0.0378(13) 0.0413(14) 0.0603(18) 0.0041(12) 0.0033(12) 0.0017(11)
C016 0.0473(15) 0.0547(16) 0.0390(14) 0.0004(12) 0.0069(11) -0.0028(12)
C017 0.0462(14) 0.0518(15) 0.0386(13) 0.0062(11) 0.0010(11) 0.0064(12)
C018 0.0512(15) 0.0491(15) 0.0419(14) -0.0021(12) 0.0106(12) 0.0003(12)
C019 0.0502(15) 0.0464(14) 0.0396(14) -0.0021(11) -0.0024(11) 0.0005(12)
C01A 0.0613(18) 0.0452(15) 0.0491(16) 0.0051(12) 0.0140(13) 0.0153(13)
C01B 0.0453(15) 0.0471(15) 0.0609(19) 0.0140(13) 0.0017(13) 0.0045(12)
C01C 0.062(2) 0.0516(18) 0.085(3) -0.0038(18) -0.0057(18) -0.0071(16)
C01D 0.0488(15) 0.0424(14) 0.0486(15) 0.0040(12) 0.0071(12) 0.0059(12)
C01E 0.0587(19) 0.075(2) 0.0522(18) -0.0051(16) -0.0055(15) -0.0029(16)
C01F 0.0344(13) 0.0582(16) 0.0502(16) 0.0085(13) 0.0033(11) 0.0042(12)
C01G 0.071(2) 0.0530(17) 0.0561(19) -0.0054(14) 0.0150(16) 0.0048(15)
C01H 0.0391(15) 0.0636(19) 0.079(2) 0.0023(17) -0.0032(14) 0.0000(14)
C01I 0.063(2) 0.0492(16) 0.061(2) 0.0019(14) 0.0032(16) 0.0129(14)
C01J 0.0557(18) 0.0532(16) 0.0579(19) 0.0083(14) 0.0086(14) 0.0121(14)
C01K 0.071(2) 0.0478(17) 0.064(2) -0.0024(15) -0.0147(17) 0.0018(15)
C01L 0.0355(14) 0.069(2) 0.082(2) 0.0074(18) 0.0105(15) -0.0053(14)
C01M 0.0330(12) 0.0429(14) 0.0471(15) 0.0056(11) 0.0029(10) 0.0008(10)
C01N 0.061(2) 0.062(2) 0.085(3) 0.021(2) -0.0117(18) -0.0192(17)
C01O 0.0601(19) 0.073(2) 0.0553(19) 0.0090(17) -0.0094(15) 0.0154(17)
C01P 0.073(2) 0.0540(17) 0.0378(14) 0.0018(13) 0.0113(13) 0.0014(15)
C01Q 0.072(2) 0.066(2) 0.0519(18) -0.0042(16) -0.0190(16) -0.0010(17)
C01R 0.0438(15) 0.0550(16) 0.0510(16) 0.0014(13) 0.0059(12) 0.0007(12)
C01S 0.082(3) 0.060(2) 0.062(2) -0.0155(17) 0.0187(18) -0.0124(18)
C01T 0.065(2) 0.080(2) 0.0428(16) -0.0018(16) -0.0127(14) 0.0016(18)
C01U 0.106(3) 0.055(2) 0.066(2) -0.0096(17) 0.006(2) 0.021(2)
C01V 0.068(2) 0.078(2) 0.0511(18) -0.0149(17) -0.0026(15) -0.0067(18)
C01W 0.0527(18) 0.079(2) 0.073(2) 0.0023(19) -0.0201(16) 0.0005(17)
C01X 0.0459(16) 0.070(2) 0.062(2) -0.0055(16) -0.0126(14) -0.0027(15)
C01Y 0.061(2) 0.076(2) 0.069(2) 0.0098(19) -0.0050(17) 0.0181(18)
C01Z 0.0574(19) 0.076(2) 0.056(2) 0.0168(17) -0.0023(15) 0.0062(17)
C020 0.079(3) 0.087(3) 0.069(2) -0.035(2) 0.008(2) -0.023(2)
C021 0.077(2) 0.0448(16) 0.071(2) -0.0068(15) 0.0287(19) -0.0075(15)
C022 0.074(2) 0.080(3) 0.057(2) -0.0176(19) 0.0036(17) -0.022(2)
C023 0.066(2) 0.084(3) 0.081(3) 0.013(2) 0.017(2) -0.016(2)
C024 0.077(2) 0.0556(18) 0.076(2) 0.0024(18) 0.027(2) 0.0050(18)
C025 0.067(2) 0.065(2) 0.065(2) 0.0014(17) 0.0180(18) -0.0077(17)
C026 0.089(3) 0.100(3) 0.069(3) -0.004(3) -0.010(2) 0.000(3)
C027 0.104(3) 0.068(3) 0.086(3) -0.005(2) 0.038(3) 0.017(2)
C028 0.086(3) 0.061(2) 0.083(3) -0.030(2) 0.035(2) -0.030(2)
C029 0.068(2) 0.079(3) 0.094(3) 0.018(2) -0.017(2) 0.006(2)
C02A 0.123(4) 0.060(2) 0.067(2) 0.0044(18) 0.035(3) 0.007(2)
C02B 0.060(2) 0.131(5) 0.117(4) 0.026(4) 0.028(3) 0.017(3)
C02C 0.153(5) 0.092(3) 0.043(2) -0.013(2) 0.010(2) -0.004(3)
C02D 0.051(3) 0.209(9) 0.139(6) 0.025(6) 0.027(3) 0.037(4)
C02E 0.078(3) 0.141(6) 0.100(4) 0.007(4) -0.009(3) -0.020(3)

loop_
_atom_type_symbol
_atom_type_description
_atom_type_scat_dispersion_real
_atom_type_scat_dispersion_imag
_atom_type_scat_source
C C 0.0181 0.0091 'International Tables Vol C Tables 4.2.6.8 and 6.1.1.4'
H H 0.0000 0.0000 'International Tables Vol C Tables 4.2.6.8 and 6.1.1.4'
N N 0.0311 0.0180 'International Tables Vol C Tables 4.2.6.8 and 6.1.1.4'
O O 0.0492 0.0322 'International Tables Vol C Tables 4.2.6.8 and 6.1.1.4'

loop_
_geom_angle_atom_site_label_1
_geom_angle_atom_site_label_2
_geom_angle_atom_site_label_3
_geom_angle
C00N O006 C01Y 116.6(3)
C00I N007 C01L 124.3(3)
C00K N007 C00I 111.8(2)
C00K N007 C01L 123.3(3)
C02C O008 C01P 113.0(3)
C01L O009 C02D 110.8(5)
C01H O00A C02B 118.3(4)
C00H N00B C019 110.9(2)
C00H N00B C01P 124.5(3)
C019 N00B C01P 123.9(3)
C014 O00C C02A 118.1(3)
C01I O00D C029 118.7(4)
O004 C00E C00F 119.1(3)
O004 C00E C00L 121.3(3)
C00F C00E C00L 119.4(3)
C011 C00F C00E 124.5(3)
C011 C00F C025 118.2(3)
C025 C00F C00E 117.3(3)
O001 C00H N00B 124.5(3)
O001 C00H C00Q 127.7(3)
N00B C00H C00Q 107.8(2)
C00P C00I N007 109.8(3)
C01X C00I N007 128.0(3)
C01X C00I C00P 122.1(3)
C00M C00J C00W 105.1(2)
C017 C00J C00M 131.3(3)
C017 C00J C00W 123.6(3)
O002 C00K N007 125.0(3)
O002 C00K C01M 127.6(3)
N007 C00K C01M 107.4(2)
C00E C00L H00L 108.3
C00E C00L C00Q 111.4(2)
C00Q C00L H00L 108.3
C00Y C00L C00E 108.1(2)
C00Y C00L H00L 108.3
C00Y C00L C00Q 112.4(2)
C00S C00M C00J 109.4(3)
C01V C00M C00J 131.7(3)
C01V C00M C00S 118.9(3)
O005 C00N O006 122.3(3)
O005 C00N C013 125.2(3)
O006 C00N C013 112.5(3)
C00X C00O H00O 107.1
C00X C00O C010 103.7(2)
C00X C00O C01M 114.5(2)
C010 C00O H00O 107.1
C01M C00O H00O 107.1
C01M C00O C010 116.7(2)
C00I C00P C01M 109.0(3)
C00Z C00P C00I 119.7(3)
C00Z C00P C01M 131.2(3)
C00H C00Q C00L 108.7(2)
C00U C00Q C00H 102.0(2)
C00U C00Q C00L 112.1(2)
C00U C00Q C00W 113.7(2)
C00W C00Q C00H 110.3(2)
C00W C00Q C00L 109.7(2)
C012 C00R H00R 119.5
C012 C00R C01K 121.0(3)
C01K C00R H00R 119.5
C00M C00S C00T 111.1(3)
C021 C00S C00M 121.3(4)
C021 C00S C00T 127.6(3)
C00S C00T H00T 108.8
C00S C00T C00W 100.7(2)
C00W C00T H00T 108.8
C01A C00T C00S 116.9(3)
C01A C00T H00T 108.8
C01A C00T C00W 112.5(3)
C019 C00U C00Q 109.1(2)
C019 C00U C01R 119.7(3)
C01R C00U C00Q 131.2(3)
C015 C00V H00V 107.7
C015 C00V C01B 106.9(2)
C015 C00V C01M 114.3(2)
C01B C00V H00V 107.7
C01B C00V C01M 112.3(3)
C01M C00V H00V 107.7
C00J C00W C00Q 114.7(2)
C00J C00W C00T 104.6(2)
C00J C00W H00W 106.5
C00Q C00W C00T 117.3(2)
C00Q C00W H00W 106.5
C00T C00W H00W 106.5
C016 C00X C00O 104.0(2)
C01F C00X C00O 124.2(3)
C01F C00X C016 131.6(3)
C00L C00Y H00A 108.2
C00L C00Y H00B 108.2
H00A C00Y H00B 107.4
C017 C00Y C00L 116.1(2)
C017 C00Y H00A 108.2
C017 C00Y H00B 108.2
C00P C00Z H00Z 120.4
C00P C00Z C014 119.1(3)
C014 C00Z H00Z 120.4
C00O C010 H010 109.1
C018 C010 C00O 100.4(2)
C018 C010 H010 109.1
C01D C010 C00O 115.0(2)
C01D C010 H010 109.1
C01D C010 C018 113.7(3)
C00F C011 H011 120.0
C00F C011 C01C 120.0(3)
C01C C011 H011 120.0
C00R C012 C015 124.3(3)
C00R C012 C024 118.3(3)
C024 C012 C015 117.4(3)
C00N C013 H013 119.4
C01D C013 C00N 121.2(3)
C01D C013 H013 119.4
O00C C014 C00Z 125.2(4)
O00C C014 C01Q 114.9(3)
C00Z C014 C01Q 119.9(3)
O003 C015 C00V 121.8(3)
O003 C015 C012 119.2(3)
C012 C015 C00V 118.9(2)
C018 C016 C00X 108.9(3)
C01E C016 C00X 131.9(3)
C01E C016 C018 119.1(3)
C00J C017 C00Y 121.3(3)
C00J C017 C01O 125.4(3)
C00Y C017 C01O 113.2(3)
C016 C018 C010 110.8(3)
C01G C018 C010 128.4(3)
C01G C018 C016 120.8(3)
C00U C019 N00B 110.2(2)
C01T C019 N00B 127.5(3)
C01T C019 C00U 122.2(3)
C00T C01A H01A 117.4
C01J C01A C00T 125.3(3)
C01J C01A H01A 117.4
C00V C01B H01F 108.5
C00V C01B H01G 108.5
H01F C01B H01G 107.5
C01F C01B C00V 115.1(2)
C01F C01B H01F 108.5
C01F C01B H01G 108.5
C011 C01C H01C 119.6
C01N C01C C011 120.8(4)
C01N C01C H01C 119.6
C010 C01D H01H 117.3
C013 C01D C010 125.4(3)
C013 C01D H01H 117.3
C016 C01E H01I 120.0
C022 C01E C016 119.9(4)
C022 C01E H01I 120.0
C00X C01F C01B 121.8(3)
C00X C01F C01Z 124.7(3)
C01B C01F C01Z 113.2(3)
C018 C01G H01K 120.2
C01S C01G C018 119.5(4)
C01S C01G H01K 120.2
O00A C01H C01R 124.7(4)
O00A C01H C01W 114.7(3)
C01R C01H C01W 120.6(3)
O00D C01I C01J 111.2(3)
O00G C01I O00D 123.4(4)
O00G C01I C01J 125.3(4)
C01A C01J C01I 122.9(3)
C01A C01J H01J 118.5
C01I C01J H01J 118.5
C00R C01K H01L 119.9
C01U C01K C00R 120.1(4)
C01U C01K H01L 119.9
N007 C01L H01M 125.5
O009 C01L N007 109.0(3)
O009 C01L H01M 125.5
C00O C01M C00K 111.0(2)
C00O C01M C00V 110.6(2)
C00P C01M C00K 102.0(2)
C00P C01M C00O 112.1(2)
C00P C01M C00V 113.6(2)
C00V C01M C00K 107.1(2)
C01C C01N H01N 120.1
C01C C01N C023 119.8(4)
C023 C01N H01N 120.1
C017 C01O H01B 109.5
C017 C01O H01D 109.5
C017 C01O H01E 109.5
H01B C01O H01D 109.5
H01B C01O H01E 109.5
H01D C01O H01E 109.5
O008 C01P N00B 109.5(3)
O008 C01P H01P 125.3
N00B C01P H01P 125.3
C014 C01Q H01Q 119.4
C01X C01Q C014 121.2(3)
C01X C01Q H01Q 119.4
C00U C01R H01R 120.7
C01H C01R C00U 118.5(3)
C01H C01R H01R 120.7
C01G C01S H01S 119.8
C01G C01S C022 120.4(4)
C022 C01S H01S 119.8
C019 C01T H01T 121.1
C01W C01T C019 117.7(3)
C01W C01T H01T 121.1
C01K C01U H01U 120.0
C01K C01U C027 119.9(4)
C027 C01U H01U 120.0
C00M C01V H01V 120.2
C020 C01V C00M 119.6(4)
C020 C01V H01V 120.2
C01H C01W H01W 119.4
C01T C01W C01H 121.2(3)
C01T C01W H01W 119.4
C00I C01X H01X 121.0
C01Q C01X C00I 117.9(3)
C01Q C01X H01X 121.0
O006 C01Y H01O 109.6
O006 C01Y H01Y 109.6
O006 C01Y C026 110.2(4)
H01O C01Y H01Y 108.1
C026 C01Y H01O 109.6
C026 C01Y H01Y 109.6
C01F C01Z H01Z 109.5
C01F C01Z H 109.5
C01F C01Z HA 109.5
H01Z C01Z H 109.5
H01Z C01Z HA 109.5
H C01Z HA 109.5
C01V C020 H020 119.3
C028 C020 C01V 121.4(4)
C028 C020 H020 119.3
C00S C021 H021 120.6
C00S C021 C028 118.8(4)
C028 C021 H021 120.6
C01E C022 H022 119.8
C01S C022 C01E 120.4(4)
C01S C022 H022 119.8
C01N C023 H023 120.1
C01N C023 C025 119.9(4)
C025 C023 H023 120.1
C012 C024 H024 119.8
C027 C024 C012 120.4(4)
C027 C024 H024 119.8
C00F C025 H025 119.4
C023 C025 C00F 121.3(4)
C023 C025 H025 119.4
C01Y C026 H02L 109.5
C01Y C026 H02M 109.5
C01Y C026 H02N 109.5
H02L C026 H02M 109.5
H02L C026 H02N 109.5
H02M C026 H02N 109.5
C01U C027 H027 119.9
C024 C027 C01U 120.2(4)
C024 C027 H027 119.9
C020 C028 C021 120.0(4)
C020 C028 H028 120.0
C021 C028 H028 120.0
O00D C029 H02A 110.1
O00D C029 H02B 110.1
O00D C029 C02E 107.9(5)
H02A C029 H02B 108.4
C02E C029 H02A 110.1
C02E C029 H02B 110.1
O00C C02A H02O 109.5
O00C C02A H02P 109.5
O00C C02A H02Q 109.5
H02O C02A H02P 109.5
H02O C02A H02Q 109.5
H02P C02A H02Q 109.5
O00A C02B H02C 109.5
O00A C02B H02D 109.5
O00A C02B H02E 109.5
H02C C02B H02D 109.5
H02C C02B H02E 109.5
H02D C02B H02E 109.5
O008 C02C H02F 109.5
O008 C02C H02G 109.5
O008 C02C H02H 109.5
H02F C02C H02G 109.5
H02F C02C H02H 109.5
H02G C02C H02H 109.5
O009 C02D H02R 109.5
O009 C02D H02S 109.5
O009 C02D H02T 109.5
H02R C02D H02S 109.5
H02R C02D H02T 109.5
H02S C02D H02T 109.5
C029 C02E H02I 109.5
C029 C02E H02J 109.5
C029 C02E H02K 109.5
H02I C02E H02J 109.5
H02I C02E H02K 109.5
H02J C02E H02K 109.5

loop_
_geom_bond_atom_site_label_1
_geom_bond_atom_site_label_2
_geom_bond_distance
O001 C00H 1.208(4)
O002 C00K 1.210(4)
O003 C015 1.207(4)
O004 C00E 1.211(4)
O005 C00N 1.197(4)
O006 C00N 1.338(4)
O006 C01Y 1.450(5)
N007 C00I 1.405(4)
N007 C00K 1.365(4)
N007 C01L 1.426(4)
O008 C01P 1.398(4)
O008 C02C 1.390(5)
O009 C01L 1.403(5)
O009 C02D 1.404(7)
O00A C01H 1.368(4)
O00A C02B 1.390(7)
N00B C00H 1.377(4)
N00B C019 1.409(4)
N00B C01P 1.423(4)
O00C C014 1.362(4)
O00C C02A 1.404(7)
O00D C01I 1.322(5)
O00D C029 1.445(5)
C00E C00F 1.494(4)
C00E C00L 1.535(4)
C00F C011 1.381(5)
C00F C025 1.386(5)
O00G C01I 1.195(5)
C00H C00Q 1.549(4)
C00I C00P 1.386(4)
C00I C01X 1.379(5)
C00J C00M 1.475(4)
C00J C00W 1.516(4)
C00J C017 1.336(4)
C00K C01M 1.554(4)
C00L H00L 0.9800
C00L C00Q 1.558(4)
C00L C00Y 1.531(4)
C00M C00S 1.389(5)
C00M C01V 1.385(5)
C00N C013 1.462(4)
C00O H00O 0.9800
C00O C00X 1.520(4)
C00O C010 1.554(4)
C00O C01M 1.541(4)
C00P C00Z 1.385(4)
C00P C01M 1.510(4)
C00Q C00U 1.511(4)
C00Q C00W 1.537(4)
C00R H00R 0.9300
C00R C012 1.377(5)
C00R C01K 1.386(5)
C00S C00T 1.520(5)
C00S C021 1.383(4)
C00T H00T 0.9800
C00T C00W 1.553(4)
C00T C01A 1.495(4)
C00U C019 1.381(4)
C00U C01R 1.387(4)
C00V H00V 0.9800
C00V C015 1.526(4)
C00V C01B 1.550(5)
C00V C01M 1.551(4)
C00W H00W 0.9800
C00X C016 1.478(5)
C00X C01F 1.332(5)
C00Y H00A 0.9700
C00Y H00B 0.9700
C00Y C017 1.500(5)
C00Z H00Z 0.9300
C00Z C014 1.387(5)
C010 H010 0.9800
C010 C018 1.509(5)
C010 C01D 1.488(4)
C011 H011 0.9300
C011 C01C 1.389(5)
C012 C015 1.506(4)
C012 C024 1.385(5)
C013 H013 0.9300
C013 C01D 1.324(4)
C014 C01Q 1.400(6)
C016 C018 1.400(5)
C016 C01E 1.392(5)
C017 C01O 1.503(4)
C018 C01G 1.383(5)
C019 C01T 1.378(4)
C01A H01A 0.9300
C01A C01J 1.301(5)
C01B H01F 0.9700
C01B H01G 0.9700
C01B C01F 1.499(5)
C01C H01C 0.9300
C01C C01N 1.357(6)
C01D H01H 0.9300
C01E H01I 0.9300
C01E C022 1.386(6)
C01F C01Z 1.502(5)
C01G H01K 0.9300
C01G C01S 1.382(6)
C01H C01R 1.386(5)
C01H C01W 1.386(6)
C01I C01J 1.472(5)
C01J H01J 0.9300
C01K H01L 0.9300
C01K C01U 1.347(7)
C01L H01M 0.9300
C01N H01N 0.9300
C01N C023 1.372(7)
C01O H01B 0.9600
C01O H01D 0.9600
C01O H01E 0.9600
C01P H01P 0.9300
C01Q H01Q 0.9300
C01Q C01X 1.376(6)
C01R H01R 0.9300
C01S H01S 0.9300
C01S C022 1.384(7)
C01T H01T 0.9300
C01T C01W 1.374(6)
C01U H01U 0.9300
C01U C027 1.385(7)
C01V H01V 0.9300
C01V C020 1.376(7)
C01W H01W 0.9300
C01X H01X 0.9300
C01Y H01O 0.9700
C01Y H01Y 0.9700
C01Y C026 1.490(7)
C01Z H01Z 0.9600
C01Z H 0.9600
C01Z HA 0.9600
C020 H020 0.9300
C020 C028 1.366(8)
C021 H021 0.9300
C021 C028 1.386(7)
C022 H022 0.9300
C023 H023 0.9300
C023 C025 1.372(6)
C024 H024 0.9300
C024 C027 1.373(6)
C025 H025 0.9300
C026 H02L 0.9600
C026 H02M 0.9600
C026 H02N 0.9600
C027 H027 0.9300
C028 H028 0.9300
C029 H02A 0.9700
C029 H02B 0.9700
C029 C02E 1.464(9)
C02A H02O 0.9600
C02A H02P 0.9600
C02A H02Q 0.9600
C02B H02C 0.9600
C02B H02D 0.9600
C02B H02E 0.9600
C02C H02F 0.9600
C02C H02G 0.9600
C02C H02H 0.9600
C02D H02R 0.9600
C02D H02S 0.9600
C02D H02T 0.9600
C02E H02I 0.9600
C02E H02J 0.9600
C02E H02K 0.9600

loop_
_geom_torsion_atom_site_label_1
_geom_torsion_atom_site_label_2
_geom_torsion_atom_site_label_3
_geom_torsion_atom_site_label_4
_geom_torsion
O001 C00H C00Q C00L -65.0(4)
O001 C00H C00Q C00U 176.6(3)
O001 C00H C00Q C00W 55.4(4)
O002 C00K C01M C00O 60.6(4)
O002 C00K C01M C00P -179.8(3)
O002 C00K C01M C00V -60.2(4)
O004 C00E C00F C011 -172.1(3)
O004 C00E C00F C025 4.9(5)
O004 C00E C00L C00Q -49.3(4)
O004 C00E C00L C00Y 74.7(4)
O005 C00N C013 C01D 5.4(5)
O006 C00N C013 C01D -176.4(3)
N007 C00I C00P C00Z 178.1(3)
N007 C00I C00P C01M 1.8(3)
N007 C00I C01X C01Q -178.3(3)
N007 C00K C01M C00O -119.2(3)
N007 C00K C01M C00P 0.4(3)
N007 C00K C01M C00V 120.0(3)
O00A C01H C01R C00U 179.4(4)
O00A C01H C01W C01T -179.9(4)
N00B C00H C00Q C00L 116.5(2)
N00B C00H C00Q C00U -2.0(3)
N00B C00H C00Q C00W -123.1(2)
N00B C019 C01T C01W -177.9(3)
O00C C014 C01Q C01X -178.7(4)
O00D C01I C01J C01A 176.4(4)
C00E C00F C011 C01C 176.7(3)
C00E C00F C025 C023 -177.6(4)
C00E C00L C00Q C00H -171.0(2)
C00E C00L C00Q C00U -59.0(3)
C00E C00L C00Q C00W 68.3(3)
C00E C00L C00Y C017 -84.3(3)
C00F C00E C00L C00Q 134.5(3)
C00F C00E C00L C00Y -101.5(3)
C00F C011 C01C C01N 0.6(6)
O00G C01I C01J C01A -4.9(7)
C00H N00B C019 C00U 0.5(3)
C00H N00B C019 C01T 179.0(3)
C00H N00B C01P O008 111.0(4)
C00H C00Q C00U C019 2.3(3)
C00H C00Q C00U C01R -177.2(3)
C00H C00Q C00W C00J -76.6(3)
C00H C00Q C00W C00T 46.7(3)
C00I N007 C00K O002 -179.2(3)
C00I N007 C00K C01M 0.6(3)
C00I N007 C01L O009 85.2(4)
C00I C00P C00Z C014 1.1(4)
C00I C00P C01M C00K -1.3(3)
C00I C00P C01M C00O 117.5(3)
C00I C00P C01M C00V -116.2(3)
C00J C00M C00S C00T -3.8(3)
C00J C00M C00S C021 177.9(3)
C00J C00M C01V C020 -178.3(4)
C00K N007 C00I C00P -1.5(4)
C00K N007 C00I C01X 174.9(3)
C00K N007 C01L O009 -104.9(4)
C00L C00E C00F C011 4.2(4)
C00L C00E C00F C025 -178.8(3)
C00L C00Q C00U C019 -113.7(3)
C00L C00Q C00U C01R 66.7(4)
C00L C00Q C00W C00J 43.1(3)
C00L C00Q C00W C00T 166.4(2)
C00L C00Y C017 C00J -13.3(4)
C00L C00Y C017 C01O 170.9(3)
C00M C00J C00W C00Q 158.1(2)
C00M C00J C00W C00T 28.3(3)
C00M C00J C017 C00Y -173.6(3)
C00M C00J C017 C01O 1.7(5)
C00M C00S C00T C00W 20.8(3)
C00M C00S C00T C01A 142.9(3)
C00M C00S C021 C028 0.6(5)
C00M C01V C020 C028 0.9(7)
C00N O006 C01Y C026 -83.8(5)
C00N C013 C01D C010 -177.5(3)
C00O C00X C016 C018 -19.5(3)
C00O C00X C016 C01E 156.6(3)
C00O C00X C01F C01B -0.3(4)
C00O C00X C01F C01Z 173.7(3)
C00O C010 C018 C016 22.4(3)
C00O C010 C018 C01G -156.7(3)
C00O C010 C01D C013 -116.8(3)
C00P C00I C01X C01Q -2.2(5)
C00P C00Z C014 O00C 178.1(3)
C00P C00Z C014 C01Q -2.7(5)
C00Q C00L C00Y C017 39.1(4)
C00Q C00U C019 N00B -1.9(3)
C00Q C00U C019 C01T 179.6(3)
C00Q C00U C01R C01H -179.8(3)
C00R C012 C015 O003 -179.0(3)
C00R C012 C015 C00V -2.2(5)
C00R C012 C024 C027 -0.9(7)
C00R C01K C01U C027 -1.0(7)
C00S C00M C01V C020 0.1(6)
C00S C00T C00W C00J -29.2(3)
C00S C00T C00W C00Q -157.5(2)
C00S C00T C01A C01J 123.5(4)
C00S C021 C028 C020 0.4(6)
C00T C00S C021 C028 -177.4(3)
C00T C01A C01J C01I 174.4(3)
C00U C00Q C00W C00J 169.5(2)
C00U C00Q C00W C00T -67.2(3)
C00U C019 C01T C01W 0.3(6)
C00V C01B C01F C00X -13.3(4)
C00V C01B C01F C01Z 172.1(3)
C00W C00J C00M C00S -15.7(3)
C00W C00J C00M C01V 162.8(3)
C00W C00J C017 C00Y 2.9(5)
C00W C00J C017 C01O 178.1(3)
C00W C00Q C00U C019 121.1(3)
C00W C00Q C00U C01R -58.5(4)
C00W C00T C01A C01J -120.8(4)
C00X C00O C010 C018 -33.0(3)
C00X C00O C010 C01D -155.5(3)
C00X C00O C01M C00K -78.6(3)
C00X C00O C01M C00P 168.0(2)
C00X C00O C01M C00V 40.1(3)
C00X C016 C018 C010 -2.4(3)
C00X C016 C018 C01G 176.8(3)
C00X C016 C01E C022 -175.5(3)
C00Y C00L C00Q C00H 67.5(3)
C00Y C00L C00Q C00U 179.4(2)
C00Y C00L C00Q C00W -53.3(3)
C00Z C00P C01M C00K -177.1(3)
C00Z C00P C01M C00O -58.4(4)
C00Z C00P C01M C00V 68.0(4)
C00Z C014 C01Q C01X 2.0(5)
C010 C00O C00X C016 32.8(3)
C010 C00O C00X C01F -142.3(3)
C010 C00O C01M C00K 42.8(3)
C010 C00O C01M C00P -70.6(3)
C010 C00O C01M C00V 161.5(2)
C010 C018 C01G C01S 178.4(3)
C011 C00F C025 C023 -0.4(6)
C011 C01C C01N C023 -0.3(7)
C012 C00R C01K C01U 0.1(6)
C012 C024 C027 C01U 0.0(8)
C014 C01Q C01X C00I 0.5(6)
C015 C00V C01B C01F -85.7(3)
C015 C00V C01M C00K -170.3(3)
C015 C00V C01M C00O 68.7(3)
C015 C00V C01M C00P -58.5(3)
C015 C012 C024 C027 -180.0(4)
C016 C00X C01F C01B -173.9(3)
C016 C00X C01F C01Z 0.0(5)
C016 C018 C01G C01S -0.6(5)
C016 C01E C022 C01S -0.2(6)
C017 C00J C00M C00S 161.2(3)
C017 C00J C00M C01V -20.3(6)
C017 C00J C00W C00Q -19.1(4)
C017 C00J C00W C00T -149.0(3)
C018 C010 C01D C013 128.2(3)
C018 C016 C01E C022 0.3(5)
C018 C01G C01S C022 0.7(6)
C019 N00B C00H O001 -177.6(3)
C019 N00B C00H C00Q 1.0(3)
C019 N00B C01P O008 -79.8(4)
C019 C00U C01R C01H 0.7(5)
C019 C01T C01W C01H 0.2(6)
C01A C00T C00W C00J -154.3(2)
C01A C00T C00W C00Q 77.3(3)
C01B C00V C015 O003 90.4(4)
C01B C00V C015 C012 -86.3(3)
C01B C00V C01M C00K 67.8(3)
C01B C00V C01M C00O -53.3(3)
C01B C00V C01M C00P 179.6(2)
C01C C01N C023 C025 -0.4(7)
C01D C010 C018 C016 145.7(3)
C01D C010 C018 C01G -33.4(4)
C01E C016 C018 C010 -179.1(3)
C01E C016 C018 C01G 0.1(5)
C01F C00X C016 C018 155.1(3)
C01F C00X C016 C01E -28.8(6)
C01G C01S C022 C01E -0.3(6)
C01I O00D C029 C02E -119.0(5)
C01K C00R C012 C015 179.9(3)
C01K C00R C012 C024 0.9(5)
C01K C01U C027 C024 1.0(8)
C01L N007 C00I C00P 169.4(3)
C01L N007 C00I C01X -14.2(5)
C01L N007 C00K O002 9.8(5)
C01L N007 C00K C01M -170.4(3)
C01M C00O C00X C016 161.1(2)
C01M C00O C00X C01F -14.0(4)
C01M C00O C010 C018 -159.9(2)
C01M C00O C010 C01D 77.6(3)
C01M C00P C00Z C014 176.5(3)
C01M C00V C015 O003 -34.5(5)
C01M C00V C015 C012 148.8(3)
C01M C00V C01B C01F 40.4(3)
C01N C023 C025 C00F 0.7(7)
C01P N00B C00H O001 -7.1(5)
C01P N00B C00H C00Q 171.5(3)
C01P N00B C019 C00U -170.0(3)
C01P N00B C019 C01T 8.4(5)
C01R C00U C019 N00B 177.7(3)
C01R C00U C019 C01T -0.8(5)
C01R C01H C01W C01T -0.2(6)
C01V C00M C00S C00T 177.5(3)
C01V C00M C00S C021 -0.8(5)
C01V C020 C028 C021 -1.1(7)
C01W C01H C01R C00U -0.2(5)
C01X C00I C00P C00Z 1.5(5)
C01X C00I C00P C01M -174.9(3)
C01Y O006 C00N O005 -4.8(5)
C01Y O006 C00N C013 176.9(3)
C021 C00S C00T C00W -160.9(3)
C021 C00S C00T C01A -38.9(4)
C024 C012 C015 O003 0.0(5)
C024 C012 C015 C00V 176.8(3)
C025 C00F C011 C01C -0.3(5)
C029 O00D C01I O00G -2.5(7)
C029 O00D C01I C01J 176.3(4)
C02A O00C C014 C00Z -6.4(5)
C02A O00C C014 C01Q 174.3(4)
C02B O00A C01H C01R 4.4(7)
C02B O00A C01H C01W -175.9(5)
C02C O008 C01P N00B 162.5(4)
C02D O009 C01L N007 -172.7(5)
